data_4342250
loop_
_publ_author_name
'Deshmukh, Mahesh S.'
'Yadav, Ashok'
'Pant, Rakesh'
'Boomishankar, Ramamoorthy'

_publ_section_title
;
 Thermochromic and Mechanochromic Luminescence Umpolung in Isostructural
 Metal-Organic Frameworks Based on Cu6I6 Clusters.
;
_journal_issue 4
_journal_name_full 'Inorganic chemistry'
_journal_page_first 1337
_journal_page_last 1345
_journal_paper_doi 10.1021/ic502207f
_journal_volume 54
_journal_year 2015
_chemical_formula_sum 'C16 H15 N3 Si'
_chemical_formula_weight 277.40
_chemical_name_systematic
;
 ?
;
_space_group_crystal_system trigonal
_space_group_IT_number 148
_space_group_name_Hall '-R 3'
_space_group_name_H-M_alt 'R -3 :H'
_symmetry_space_group_name_Hall '-R 3'
_symmetry_space_group_name_H-M 'R -3 :H'
_atom_sites_solution_hydrogens geom
_audit_creation_method SHELXL-2013
_cell_angle_alpha 90
_cell_angle_beta 90
_cell_angle_gamma 120
_cell_formula_units_Z 6
_cell_length_a 13.664(4)
_cell_length_b 13.664(4)
_cell_length_c 13.849(4)
_cell_measurement_reflns_used 724
_cell_measurement_temperature 100(2)
_cell_measurement_theta_max 23.81
_cell_measurement_theta_min 2.98
_cell_volume 2239.3(11)
_computing_cell_refinement 'Bruker SAINT'
_computing_data_collection 'Bruker APEX2'
_computing_data_reduction 'Bruker SAINT'
_computing_molecular_graphics 'Bruker SHELXTL'
_computing_publication_material 'Bruker SHELXTL'
_computing_structure_refinement 'SHELXL-2013 (Sheldrick, 2013)'
_computing_structure_solution 'SHELXS-97 (Sheldrick, 2008)'
_diffrn_ambient_temperature 100(2)
_diffrn_measured_fraction_theta_full 0.999
_diffrn_measured_fraction_theta_max 0.998
_diffrn_measurement_device_type 'Bruker Smart Apex Duo'
_diffrn_measurement_method 'Omega and Phi Scans'
_diffrn_radiation_type MoK\a
_diffrn_radiation_wavelength 0.71073
_diffrn_reflns_av_R_equivalents 0.0536
_diffrn_reflns_av_unetI/netI 0.0502
_diffrn_reflns_Laue_measured_fraction_full 0.999
_diffrn_reflns_Laue_measured_fraction_max 0.998
_diffrn_reflns_limit_h_max 18
_diffrn_reflns_limit_h_min -17
_diffrn_reflns_limit_k_max 16
_diffrn_reflns_limit_k_min -18
_diffrn_reflns_limit_l_max 17
_diffrn_reflns_limit_l_min -18
_diffrn_reflns_number 4888
_diffrn_reflns_point_group_measured_fraction_full 0.999
_diffrn_reflns_point_group_measured_fraction_max 0.998
_diffrn_reflns_theta_full 25.242
_diffrn_reflns_theta_max 28.343
_diffrn_reflns_theta_min 2.264
_diffrn_source 'fine-focus sealed tube'
_exptl_absorpt_coefficient_mu 0.151
_exptl_absorpt_correction_T_max 0.7457
_exptl_absorpt_correction_T_min 0.6721
_exptl_absorpt_correction_type multi-scan
_exptl_absorpt_process_details SADABS
_exptl_crystal_colour colourless
_exptl_crystal_density_diffrn 1.234
_exptl_crystal_description squar
_exptl_crystal_F_000 876
_exptl_crystal_size_max 0.1
_exptl_crystal_size_mid 0.08
_exptl_crystal_size_min 0.06
_refine_diff_density_max 0.830
_refine_diff_density_min -0.760
_refine_diff_density_rms 0.107
_refine_ls_extinction_method none
_refine_ls_goodness_of_fit_ref 1.044
_refine_ls_hydrogen_treatment constr
_refine_ls_matrix_type full
_refine_ls_number_parameters 62
_refine_ls_number_reflns 1248
_refine_ls_number_restraints 0
_refine_ls_restrained_S_all 1.044
_refine_ls_R_factor_all 0.1062
_refine_ls_R_factor_gt 0.0795
_refine_ls_shift/su_max 0.000
_refine_ls_shift/su_mean 0.000
_refine_ls_structure_factor_coef Fsqd
_refine_ls_weighting_details 'w=1/[\s^2^(Fo^2^)+(0.1440P)^2^+8.6773P] where P=(Fo^2^+2Fc^2^)/3'
_refine_ls_weighting_scheme calc
_refine_ls_wR_factor_gt 0.2234
_refine_ls_wR_factor_ref 0.2485
_reflns_Friedel_coverage 0.000
_reflns_number_gt 905
_reflns_number_total 1248
_reflns_threshold_expression 'I > 2\s(I)'
_cod_data_source_file ic502207f_si_009.cif
_cod_data_source_block TRI1
_cod_depositor_comments 'Adding full bibliography for 4342249--4342255.cif.'
_cod_original_cell_volume 2239.2(15)
_cod_database_code 4342250
_shelx_space_group_comment
;
The symmetry employed for this shelxl refinement is uniquely defined
by the following loop, which should always be used as a source of
symmetry information in preference to the above space-group names.
They are only intended as comments.
;
_shelxl_version_number 2013-3

loop_
_space_group_symop_operation_xyz
'x, y, z'
'-y, x-y, z'
'-x+y, -x, z'
'x+2/3, y+1/3, z+1/3'
'-y+2/3, x-y+1/3, z+1/3'
'-x+y+2/3, -x+1/3, z+1/3'
'x+1/3, y+2/3, z+2/3'
'-y+1/3, x-y+2/3, z+2/3'
'-x+y+1/3, -x+2/3, z+2/3'
'-x, -y, -z'
'y, -x+y, -z'
'x-y, x, -z'
'-x+2/3, -y+1/3, -z+1/3'
'y+2/3, -x+y+1/3, -z+1/3'
'x-y+2/3, x+1/3, -z+1/3'
'-x+1/3, -y+2/3, -z+2/3'
'y+1/3, -x+y+2/3, -z+2/3'
'x-y+1/3, x+2/3, -z+2/3'

loop_
_atom_site_label
_atom_site_type_symbol
_atom_site_fract_x
_atom_site_fract_y
_atom_site_fract_z
_atom_site_U_iso_or_equiv
_atom_site_adp_type
_atom_site_occupancy
_atom_site_site_symmetry_order
_atom_site_calc_flag
_atom_site_refinement_flags_posn
_atom_site_refinement_flags_adp
_atom_site_refinement_flags_occupancy
Si1 Si 1.0000 1.0000 0.24266(9) 0.0210(5) Uani 1 3 d S T P
C1 C 1.0000 1.0000 0.3772(4) 0.0333(13) Uani 1 3 d S T P
H1A H 1.0656 1.0694 0.4007 0.050 Uiso 0.3333 1 calc R U P
H1B H 1.0038 0.9344 0.4007 0.050 Uiso 0.3333 1 calc R U P
H1C H 0.9306 0.9962 0.4007 0.050 Uiso 0.3333 1 calc R U P
C11 C 0.8667(3) 0.8768(3) 0.1954(2) 0.0219(7) Uani 1 1 d . . .
C12 C 0.8615(3) 0.8143(3) 0.1126(2) 0.0277(7) Uani 1 1 d . . .
H12 H 0.9289 0.8311 0.0793 0.033 Uiso 1 1 calc R U .
N13 N 0.7592(3) 0.7292(3) 0.0801(2) 0.0432(9) Uani 1 1 d . . .
C14 C 0.6616(3) 0.7055(3) 0.1311(3) 0.0322(8) Uani 1 1 d . . .
H14 H 0.5907 0.6475 0.1077 0.039 Uiso 1 1 calc R U .
C15 C 0.6634(3) 0.7611(3) 0.2118(2) 0.0265(7) Uani 1 1 d . . .
H15 H 0.5963 0.7421 0.2466 0.032 Uiso 1 1 calc R U .
C16 C 0.7642(3) 0.8442(3) 0.2405(2) 0.0288(8) Uani 1 1 d . . .
H16 H 0.7659 0.8847 0.2969 0.035 Uiso 1 1 calc R U .

loop_
_atom_site_aniso_label
_atom_site_aniso_U_11
_atom_site_aniso_U_22
_atom_site_aniso_U_33
_atom_site_aniso_U_23
_atom_site_aniso_U_13
_atom_site_aniso_U_12
Si1 0.0231(6) 0.0231(6) 0.0166(7) 0.000 0.000 0.0116(3)
C1 0.042(2) 0.042(2) 0.016(2) 0.000 0.000 0.0210(11)
C11 0.0258(15) 0.0213(14) 0.0208(13) 0.0035(10) 0.0029(11) 0.0134(12)
C12 0.0284(17) 0.0296(17) 0.0238(15) -0.0016(12) 0.0026(12) 0.0134(14)
N13 0.049(2) 0.0377(19) 0.0383(17) -0.0036(13) -0.0020(14) 0.0182(16)
C14 0.0267(17) 0.0208(16) 0.0430(19) -0.0038(13) -0.0047(14) 0.0074(13)
C15 0.0165(14) 0.0216(15) 0.0371(17) -0.0037(12) 0.0039(12) 0.0062(12)
C16 0.0264(17) 0.0239(16) 0.0346(16) -0.0016(12) 0.0021(12) 0.0114(13)

loop_
_atom_type_symbol
_atom_type_description
_atom_type_scat_dispersion_real
_atom_type_scat_dispersion_imag
_atom_type_scat_source
C C 0.0033 0.0016 'International Tables Vol C Tables 4.2.6.8 and 6.1.1.4'
Si Si 0.0817 0.0704 'International Tables Vol C Tables 4.2.6.8 and 6.1.1.4'
N N 0.0061 0.0033 'International Tables Vol C Tables 4.2.6.8 and 6.1.1.4'
H H 0.0000 0.0000 'International Tables Vol C Tables 4.2.6.8 and 6.1.1.4'

loop_
_geom_angle_atom_site_label_1
_geom_angle_atom_site_label_2
_geom_angle_atom_site_label_3
_geom_angle
_geom_angle_site_symmetry_1
_geom_angle_site_symmetry_3
C1 Si1 C11 110.45(9) . .
C1 Si1 C11 110.45(9) . 3_675
C11 Si1 C11 108.47(10) . 3_675
C1 Si1 C11 110.45(9) . 2_765
C11 Si1 C11 108.47(10) . 2_765
C11 Si1 C11 108.47(10) 3_675 2_765
Si1 C1 H1A 109.5 . .
Si1 C1 H1B 109.5 . .
H1A C1 H1B 109.5 . .
Si1 C1 H1C 109.5 . .
H1A C1 H1C 109.5 . .
H1B C1 H1C 109.5 . .
C16 C11 C12 115.7(3) . .
C16 C11 Si1 120.1(2) . .
C12 C11 Si1 124.1(2) . .
N13 C12 C11 120.2(3) . .
N13 C12 H12 119.9 . .
C11 C12 H12 119.9 . .
C12 N13 C14 118.7(3) . .
C15 C14 N13 122.9(3) . .
C15 C14 H14 118.5 . .
N13 C14 H14 118.5 . .
C16 C15 C14 116.7(3) . .
C16 C15 H15 121.7 . .
C14 C15 H15 121.7 . .
C15 C16 C11 125.8(3) . .
C15 C16 H16 117.1 . .
C11 C16 H16 117.1 . .

loop_
_geom_bond_atom_site_label_1
_geom_bond_atom_site_label_2
_geom_bond_distance
_geom_bond_site_symmetry_2
Si1 C1 1.863(5) .
Si1 C11 1.874(3) .
Si1 C11 1.874(3) 3_675
Si1 C11 1.874(3) 2_765
C1 H1A 0.9800 .
C1 H1B 0.9800 .
C1 H1C 0.9800 .
C11 C16 1.389(4) .
C11 C12 1.409(4) .
C12 N13 1.372(5) .
C12 H12 0.9500 .
N13 C14 1.397(5) .
C14 C15 1.345(5) .
C14 H14 0.9500 .
C15 C16 1.334(5) .
C15 H15 0.9500 .
C16 H16 0.9500 .

loop_
_geom_torsion_atom_site_label_1
_geom_torsion_atom_site_label_2
_geom_torsion_atom_site_label_3
_geom_torsion_atom_site_label_4
_geom_torsion
_geom_torsion_site_symmetry_1
C1 Si1 C11 C16 39.5(3) .
C11 Si1 C11 C16 -81.7(3) 3_675
C11 Si1 C11 C16 160.7(3) 2_765
C1 Si1 C11 C12 -142.7(2) .
C11 Si1 C11 C12 96.1(2) 3_675
C11 Si1 C11 C12 -21.5(3) 2_765
C16 C11 C12 N13 1.5(5) .
Si1 C11 C12 N13 -176.4(3) .
C11 C12 N13 C14 -0.7(5) .
C12 N13 C14 C15 -1.2(5) .
N13 C14 C15 C16 2.0(5) .
C14 C15 C16 C11 -1.1(5) .
C12 C11 C16 C15 -0.7(5) .
Si1 C11 C16 C15 177.3(3) .
